data_7209916
loop_
_publ_author_name
'Sun, Xiao-Li'
'Shen, Bing-Xue'
'Zang, Shuang-Quan'
'Du, Chen-Xia'

_publ_section_title
;
 Effect of lanthanide contraction on crystal structures of Ln(iii)
 coordination polymers with dinuclear SBUs based on
 3-(4-hydroxypyridinium-1-yl) phthalic acid and oxalic acid
;
_journal_issue 29
_journal_name_full CrystEngComm
_journal_page_first 5910
_journal_paper_doi 10.1039/c3ce40236c
_journal_volume 15
_journal_year 2013
_chemical_formula_moiety 'C28 H20 N2 O17 Tb2'
_chemical_formula_sum 'C28 H20 N2 O17 Tb2'
_chemical_formula_weight 974.30
_chemical_name_systematic
;

?

;
_space_group_IT_number 2
_symmetry_cell_setting triclinic
_symmetry_space_group_name_Hall '-P 1'
_symmetry_space_group_name_H-M 'P -1'
_atom_sites_solution_hydrogens geom
_atom_sites_solution_primary direct
_atom_sites_solution_secondary difmap
_audit_creation_method SHELXL-97
_cell_angle_alpha 74.690(4)
_cell_angle_beta 75.995(4)
_cell_angle_gamma 71.226(4)
_cell_formula_units_Z 2
_cell_length_a 10.2253(5)
_cell_length_b 12.1473(6)
_cell_length_c 13.0025(6)
_cell_measurement_reflns_used 4908
_cell_measurement_temperature 296(2)
_cell_measurement_theta_max 29.0734
_cell_measurement_theta_min 2.9082
_cell_volume 1452.88(13)
_computing_cell_refinement 'Bruker FRAMBO'
_computing_data_collection 'Bruker FRAMBO'
_computing_data_reduction 'Bruker SAINT'
_computing_molecular_graphics 'Bruker SHELXTL'
_computing_publication_material 'Bruker SHELXTL'
_computing_structure_refinement 'SHELXL-97 (Sheldrick, 1997)'
_computing_structure_solution 'SHELXS-97 (Sheldrick, 1990)'
_diffrn_ambient_temperature 296(2)
_diffrn_measured_fraction_theta_full 0.998
_diffrn_measured_fraction_theta_max 0.998
_diffrn_measurement_device_type 'multiwire proportional'
_diffrn_measurement_method 'phi and omega scans'
_diffrn_radiation_monochromator graphite
_diffrn_radiation_source 'fine-focus sealed tube'
_diffrn_radiation_type MoK\a
_diffrn_radiation_wavelength 0.71073
_diffrn_reflns_av_R_equivalents 0.0334
_diffrn_reflns_av_sigmaI/netI 0.0454
_diffrn_reflns_limit_h_max 12
_diffrn_reflns_limit_h_min -12
_diffrn_reflns_limit_k_max 14
_diffrn_reflns_limit_k_min -14
_diffrn_reflns_limit_l_max 15
_diffrn_reflns_limit_l_min -15
_diffrn_reflns_number 11087
_diffrn_reflns_theta_full 25.00
_diffrn_reflns_theta_max 25.00
_diffrn_reflns_theta_min 2.91
_exptl_absorpt_coefficient_mu 4.918
_exptl_absorpt_correction_T_max 1.00000
_exptl_absorpt_correction_T_min 0.63477
_exptl_absorpt_correction_type multi-scan
_exptl_absorpt_process_details 'SADABS(Bruker, 2009)'
_exptl_crystal_density_diffrn 2.227
_exptl_crystal_density_method 'not measured'
_exptl_crystal_F_000 936
_exptl_crystal_size_max 0.30
_exptl_crystal_size_mid 0.28
_exptl_crystal_size_min 0.23
_refine_diff_density_max 1.797
_refine_diff_density_min -0.960
_refine_diff_density_rms 0.141
_refine_ls_extinction_method none
_refine_ls_goodness_of_fit_ref 1.092
_refine_ls_hydrogen_treatment constr
_refine_ls_matrix_type full
_refine_ls_number_parameters 442
_refine_ls_number_reflns 5114
_refine_ls_number_restraints 594
_refine_ls_restrained_S_all 1.071
_refine_ls_R_factor_all 0.0387
_refine_ls_R_factor_gt 0.0317
_refine_ls_shift/su_max 0.001
_refine_ls_shift/su_mean 0.000
_refine_ls_structure_factor_coef Fsqd
_refine_ls_weighting_details 'calc w=1/[\s^2^(Fo^2^)+(0.0352P)^2^+0.0589P] where P=(Fo^2^+2Fc^2^)/3'
_refine_ls_weighting_scheme calc
_refine_ls_wR_factor_gt 0.0733
_refine_ls_wR_factor_ref 0.0764
_reflns_number_gt 4420
_reflns_number_total 5114
_reflns_threshold_expression >2sigma(I)
_cod_data_source_file c3ce40236c.txt
_cod_data_source_block 8
_cod_depositor_comments
;
The following automatic conversions were performed:

'_symmetry_cell_setting' value 'Triclinic' changed to 'triclinic'
according to /home/saulius/struct/CIF-dictionaries/cif_core.dic
dictionary named 'cif_core.dic' version 2.4.2 from 2011-04-26.

Automatic conversion script
Id: cif_fix_values 1891 2012-01-12 08:04:46Z andrius 
;
_cod_original_cell_volume 1452.88(12)
_cod_original_sg_symbol_H-M P-1
_cod_database_code 7209916

loop_
_symmetry_equiv_pos_as_xyz
'x, y, z'
'-x, -y, -z'

loop_
_atom_site_label
_atom_site_type_symbol
_atom_site_fract_x
_atom_site_fract_y
_atom_site_fract_z
_atom_site_U_iso_or_equiv
_atom_site_adp_type
_atom_site_occupancy
_atom_site_symmetry_multiplicity
_atom_site_calc_flag
_atom_site_refinement_flags
Tb1 Tb 0.69265(2) 0.22181(2) 0.54838(2) 0.01683(9) Uani 1 1 d .
Tb2 Tb 1.29545(2) 0.27929(2) 0.39800(2) 0.01580(9) Uani 1 1 d .
O1 O 0.6318(4) 0.2505(3) 0.7320(3) 0.0340(10) Uani 1 1 d .
O2 O 0.5397(4) 0.4071(3) 0.6130(3) 0.0232(9) Uani 1 1 d .
O3 O 0.4946(4) 0.6669(3) 0.6690(3) 0.0316(10) Uani 1 1 d .
O4 O 0.3119(4) 0.6434(3) 0.6209(3) 0.0302(9) Uani 1 1 d .
O5 O -0.0814(4) 1.0157(3) 0.8185(4) 0.0430(12) Uani 1 1 d .
O6 O 0.8487(3) 0.3263(3) 0.5551(3) 0.0240(9) Uani 1 1 d .
O7 O 1.0631(3) 0.3524(3) 0.4975(3) 0.0220(9) Uani 1 1 d .
O8 O 0.9256(4) 0.1432(3) 0.4586(3) 0.0283(10) Uani 1 1 d .
O9 O 1.1414(3) 0.1659(3) 0.4016(3) 0.0210(8) Uani 1 1 d .
O10 O 1.2732(4) 0.1570(3) 0.5769(3) 0.0229(8) Uani 1 1 d .
O11 O 1.4662(4) 0.1979(3) 0.5776(3) 0.0267(9) Uani 1 1 d .
O12 O 1.5376(3) -0.0782(3) 0.6186(3) 0.0187(8) Uani 1 1 d .
O13 O 1.6205(4) -0.1929(3) 0.7635(3) 0.0252(9) Uani 1 1 d .
O14 O 0.8199(4) 0.5659(3) 0.7229(3) 0.0350(11) Uani 1 1 d .
O1W O 0.7032(4) 0.0859(3) 0.4411(3) 0.0273(9) Uani 1 1 d .
H1WA H 0.6320 0.0619 0.4622 0.041 Uiso 1 1 d R
H1WB H 0.7558 0.0152 0.4459 0.041 Uiso 1 1 d R
O2W O 0.7648(4) 0.0428(3) 0.6678(3) 0.0324(10) Uani 1 1 d .
H2WA H 0.8090 -0.0171 0.6391 0.049 Uiso 1 1 d R
H2WB H 0.8062 0.0388 0.7148 0.049 Uiso 1 1 d R
O3W O 1.2871(4) 0.4326(3) 0.4845(3) 0.0321(10) Uani 1 1 d .
H3WA H 1.2345 0.5029 0.4703 0.048 Uiso 1 1 d R
H3WB H 1.3631 0.4456 0.4656 0.048 Uiso 1 1 d R
C1 C 0.5531(5) 0.3543(5) 0.7093(5) 0.0243(11) Uani 1 1 d U
C2 C 0.3977(5) 0.6185(5) 0.6823(5) 0.0211(11) Uani 1 1 d U
C3 C 0.3820(5) 0.5302(5) 0.7878(5) 0.0237(11) Uani 1 1 d U
C4 C 0.4656(6) 0.4119(5) 0.8019(5) 0.0268(12) Uani 1 1 d U
C5 C 0.4576(6) 0.3393(6) 0.9040(5) 0.0402(13) Uani 1 1 d U
H5 H 0.5153 0.2619 0.9131 0.048 Uiso 1 1 calc R
C6 C 0.3650(7) 0.3791(6) 0.9942(6) 0.0505(15) Uani 1 1 d U
H6 H 0.3609 0.3294 1.0622 0.061 Uiso 1 1 calc R
C7 C 0.2797(7) 0.4953(6) 0.9784(6) 0.0465(14) Uani 1 1 d U
H7 H 0.2160 0.5241 1.0361 0.056 Uiso 1 1 calc R
C8 C 0.2899(6) 0.5678(5) 0.8764(5) 0.0325(11) Uani 1 1 d U
C9 C 0.1370(7) 0.8901(6) 0.8584(6) 0.0469(15) Uani 1 1 d U
H9 H 0.1644 0.9528 0.8665 0.056 Uiso 1 1 calc R
C10 C 0.2278(7) 0.7788(5) 0.8703(6) 0.0427(13) Uani 1 1 d U
H10 H 0.3166 0.7681 0.8842 0.051 Uiso 1 1 calc R
C11 C 0.0626(6) 0.7020(6) 0.8420(5) 0.0377(12) Uani 1 1 d U
H11 H 0.0375 0.6366 0.8372 0.045 Uiso 1 1 calc R
C12 C -0.0305(6) 0.8092(5) 0.8284(5) 0.0371(13) Uani 1 1 d U
H12 H -0.1185 0.8162 0.8150 0.045 Uiso 1 1 calc R
C13 C 0.0023(6) 0.9123(5) 0.8338(5) 0.0355(14) Uani 1 1 d U
C14 C 0.9749(5) 0.2995(5) 0.5074(4) 0.0189(11) Uani 1 1 d U
C15 C 1.0164(5) 0.1932(4) 0.4516(4) 0.0201(12) Uani 1 1 d U
C16 C 1.3673(5) 0.1522(4) 0.6235(4) 0.0178(11) Uani 1 1 d U
C17 C 1.5415(5) -0.0969(4) 0.7180(4) 0.0163(10) Uani 1 1 d U
C18 C 1.3570(5) 0.0985(4) 0.7432(4) 0.0175(10) Uani 1 1 d U
C19 C 1.4465(5) -0.0104(4) 0.7867(4) 0.0171(10) Uani 1 1 d U
C20 C 1.4350(6) -0.0478(5) 0.8983(4) 0.0267(12) Uani 1 1 d U
H20 H 1.4960 -0.1187 0.9266 0.032 Uiso 1 1 calc R
C21 C 1.3349(6) 0.0176(5) 0.9689(5) 0.0306(13) Uani 1 1 d U
H21 H 1.3296 -0.0078 1.0434 0.037 Uiso 1 1 calc R
C22 C 1.2430(6) 0.1218(5) 0.9250(5) 0.0290(12) Uani 1 1 d U
H22 H 1.1742 0.1664 0.9709 0.035 Uiso 1 1 calc R
C23 C 1.2521(5) 0.1600(4) 0.8155(4) 0.0215(10) Uani 1 1 d U
C24 C 0.8995(5) 0.3574(5) 0.7788(5) 0.0269(12) Uani 1 1 d U
H24 H 0.8089 0.3498 0.7935 0.032 Uiso 1 1 calc R
C25 C 1.0093(5) 0.2588(5) 0.7970(5) 0.0255(11) Uani 1 1 d U
H25 H 0.9916 0.1851 0.8238 0.031 Uiso 1 1 calc R
C26 C 1.1691(5) 0.3728(5) 0.7339(5) 0.0254(11) Uani 1 1 d U
H26 H 1.2611 0.3773 0.7181 0.031 Uiso 1 1 calc R
C27 C 1.0640(6) 0.4736(5) 0.7133(5) 0.0258(12) Uani 1 1 d U
H27 H 1.0859 0.5452 0.6825 0.031 Uiso 1 1 calc R
C28 C 0.9224(6) 0.4721(5) 0.7375(5) 0.0262(12) Uani 1 1 d U
N1 N 0.1930(5) 0.6854(4) 0.8628(4) 0.0282(12) Uani 1 1 d .
N2 N 1.1434(4) 0.2653(3) 0.7770(4) 0.0193(10) Uani 1 1 d .

loop_
_atom_site_aniso_label
_atom_site_aniso_U_11
_atom_site_aniso_U_22
_atom_site_aniso_U_33
_atom_site_aniso_U_23
_atom_site_aniso_U_13
_atom_site_aniso_U_12
Tb1 0.01446(14) 0.01442(14) 0.01931(16) -0.00343(11) -0.00005(11) -0.00298(10)
Tb2 0.01257(13) 0.01230(14) 0.01874(16) -0.00221(11) 0.00054(11) -0.00144(10)
O1 0.042(2) 0.019(2) 0.027(2) -0.0032(18) -0.004(2) 0.0069(19)
O2 0.026(2) 0.0199(19) 0.018(2) -0.0029(17) -0.0006(17) -0.0018(17)
O3 0.022(2) 0.028(2) 0.041(3) -0.009(2) 0.0075(19) -0.0092(18)
O4 0.036(2) 0.025(2) 0.025(2) -0.0009(18) -0.0076(19) -0.0037(18)
O5 0.040(2) 0.024(2) 0.061(3) -0.011(2) -0.018(2) 0.005(2)
O6 0.0147(18) 0.027(2) 0.031(2) -0.0159(18) 0.0027(17) -0.0031(16)
O7 0.0148(18) 0.0216(19) 0.030(2) -0.0100(18) 0.0010(16) -0.0058(16)
O8 0.0180(19) 0.025(2) 0.046(3) -0.018(2) -0.0001(18) -0.0069(17)
O9 0.0126(17) 0.0204(19) 0.032(2) -0.0144(18) -0.0001(16) -0.0023(15)
O10 0.0212(19) 0.024(2) 0.021(2) -0.0029(17) -0.0091(17) 0.0001(16)
O11 0.0223(19) 0.0187(19) 0.032(2) 0.0010(18) 0.0046(18) -0.0084(17)
O12 0.0201(18) 0.0163(18) 0.017(2) -0.0043(16) -0.0050(16) 0.0009(15)
O13 0.026(2) 0.0186(19) 0.020(2) -0.0028(17) -0.0053(17) 0.0086(16)
O14 0.029(2) 0.026(2) 0.030(2) 0.0011(19) -0.0011(19) 0.0111(18)
O1W 0.0240(19) 0.0205(19) 0.040(3) -0.0122(19) -0.0060(18) -0.0043(17)
O2W 0.048(2) 0.018(2) 0.025(2) -0.0067(18) -0.012(2) 0.0040(19)
O3W 0.027(2) 0.019(2) 0.049(3) -0.014(2) 0.000(2) -0.0056(17)
C1 0.021(2) 0.023(2) 0.028(3) -0.006(2) 0.001(2) -0.009(2)
C2 0.020(2) 0.020(2) 0.023(2) -0.008(2) 0.003(2) -0.0056(19)
C3 0.025(2) 0.024(2) 0.024(2) -0.003(2) -0.003(2) -0.0105(19)
C4 0.030(2) 0.023(2) 0.025(2) -0.003(2) 0.000(2) -0.007(2)
C5 0.0404(15) 0.0390(15) 0.0378(16) -0.0073(9) -0.0055(9) -0.0078(10)
C6 0.0513(17) 0.0488(17) 0.0471(17) -0.0090(10) -0.0065(10) -0.0100(10)
C7 0.0469(16) 0.0449(16) 0.0438(16) -0.0084(9) -0.0055(9) -0.0095(9)
C8 0.0329(14) 0.0313(14) 0.0321(14) -0.0059(9) -0.0037(9) -0.0088(9)
C9 0.0465(17) 0.0451(17) 0.0491(17) -0.0087(10) -0.0086(10) -0.0130(10)
C10 0.0416(15) 0.0416(15) 0.0443(15) -0.0079(9) -0.0072(9) -0.0113(9)
C11 0.0384(15) 0.0369(15) 0.0376(15) -0.0081(9) -0.0060(9) -0.0102(9)
C12 0.0374(15) 0.0370(15) 0.0366(16) -0.0078(9) -0.0064(9) -0.0093(10)
C13 0.034(3) 0.031(3) 0.035(3) -0.004(3) -0.001(3) -0.006(2)
C14 0.014(2) 0.020(2) 0.022(3) -0.006(2) -0.003(2) -0.002(2)
C15 0.018(3) 0.016(3) 0.024(3) -0.003(2) -0.005(2) -0.001(2)
C16 0.015(2) 0.012(2) 0.022(2) -0.006(2) 0.001(2) 0.0015(19)
C17 0.014(2) 0.017(2) 0.018(2) -0.003(2) -0.003(2) -0.0040(19)
C18 0.017(2) 0.017(2) 0.018(2) -0.0047(19) -0.0035(18) -0.0035(18)
C19 0.015(2) 0.018(2) 0.017(2) -0.0055(19) -0.0022(19) -0.0014(18)
C20 0.026(2) 0.025(2) 0.019(2) -0.005(2) -0.004(2) 0.008(2)
C21 0.032(3) 0.033(3) 0.015(2) -0.002(2) -0.003(2) 0.004(2)
C22 0.028(2) 0.027(2) 0.022(2) -0.007(2) -0.001(2) 0.006(2)
C23 0.018(2) 0.019(2) 0.025(2) -0.0049(19) -0.0038(19) -0.0014(18)
C24 0.020(2) 0.026(2) 0.030(3) -0.007(2) -0.002(2) 0.000(2)
C25 0.023(2) 0.021(2) 0.028(2) -0.002(2) -0.004(2) -0.0024(19)
C26 0.020(2) 0.026(2) 0.030(2) -0.008(2) -0.004(2) -0.0020(19)
C27 0.030(2) 0.020(2) 0.024(3) -0.004(2) -0.008(2) -0.001(2)
C28 0.025(3) 0.024(3) 0.021(3) -0.006(2) -0.005(2) 0.005(2)
N1 0.031(3) 0.015(2) 0.029(3) -0.007(2) 0.007(2) 0.000(2)
N2 0.017(2) 0.015(2) 0.023(3) -0.008(2) 0.0006(19) 0.0001(18)

loop_
_atom_type_symbol
_atom_type_description
_atom_type_scat_dispersion_real
_atom_type_scat_dispersion_imag
_atom_type_scat_source
C C 0.0033 0.0016 'International Tables Vol C Tables 4.2.6.8 and 6.1.1.4'
H H 0.0000 0.0000 'International Tables Vol C Tables 4.2.6.8 and 6.1.1.4'
N N 0.0061 0.0033 'International Tables Vol C Tables 4.2.6.8 and 6.1.1.4'
O O 0.0106 0.0060 'International Tables Vol C Tables 4.2.6.8 and 6.1.1.4'
Tb Tb -0.1723 4.1537 'International Tables Vol C Tables 4.2.6.8 and 6.1.1.4'

loop_
_geom_angle_atom_site_label_1
_geom_angle_atom_site_label_2
_geom_angle_atom_site_label_3
_geom_angle
_geom_angle_site_symmetry_1
_geom_angle_site_symmetry_3
O2W Tb1 O11 90.79(13) . 1_455
O2W Tb1 O6 102.34(14) . .
O11 Tb1 O6 151.81(12) 1_455 .
O2W Tb1 O4 156.55(13) . 2_666
O11 Tb1 O4 98.86(13) 1_455 2_666
O6 Tb1 O4 78.84(14) . 2_666
O2W Tb1 O1W 80.15(13) . .
O11 Tb1 O1W 72.93(12) 1_455 .
O6 Tb1 O1W 133.49(12) . .
O4 Tb1 O1W 82.34(13) 2_666 .
O2W Tb1 O8 78.69(13) . .
O11 Tb1 O8 140.20(13) 1_455 .
O6 Tb1 O8 67.59(12) . .
O4 Tb1 O8 80.27(14) 2_666 .
O1W Tb1 O8 67.50(12) . .
O2W Tb1 O1 69.37(13) . .
O11 Tb1 O1 84.90(14) 1_455 .
O6 Tb1 O1 76.81(13) . .
O4 Tb1 O1 132.48(13) 2_666 .
O1W Tb1 O1 141.91(13) . .
O8 Tb1 O1 124.96(14) . .
O2W Tb1 O2 122.13(13) . .
O11 Tb1 O2 77.26(12) 1_455 .
O6 Tb1 O2 74.63(11) . .
O4 Tb1 O2 81.01(12) 2_666 .
O1W Tb1 O2 142.95(13) . .
O8 Tb1 O2 140.32(11) . .
O1 Tb1 O2 53.43(12) . .
O2W Tb1 C1 95.50(15) . .
O11 Tb1 C1 78.95(14) 1_455 .
O6 Tb1 C1 75.08(13) . .
O4 Tb1 C1 107.27(15) 2_666 .
O1W Tb1 C1 151.43(13) . .
O8 Tb1 C1 139.73(15) . .
O1 Tb1 C1 26.64(14) . .
O2 Tb1 C1 26.84(14) . .
O14 Tb2 O3 91.65(14) 2_766 2_766
O14 Tb2 O3W 84.03(15) 2_766 .
O3 Tb2 O3W 72.41(13) 2_766 .
O14 Tb2 O9 90.57(14) 2_766 .
O3 Tb2 O9 151.60(13) 2_766 .
O3W Tb2 O9 135.95(12) . .
O14 Tb2 O10 145.26(12) 2_766 .
O3 Tb2 O10 116.96(14) 2_766 .
O3W Tb2 O10 86.34(13) . .
O9 Tb2 O10 73.72(13) . .
O14 Tb2 O7 74.72(13) 2_766 .
O3 Tb2 O7 139.89(12) 2_766 .
O3W Tb2 O7 68.81(12) . .
O9 Tb2 O7 67.60(11) . .
O10 Tb2 O7 70.67(12) . .
O14 Tb2 O13 80.80(13) 2_766 2_856
O3 Tb2 O13 79.42(13) 2_766 2_856
O3W Tb2 O13 147.47(12) . 2_856
O9 Tb2 O13 73.00(12) . 2_856
O10 Tb2 O13 121.55(12) . 2_856
O7 Tb2 O13 132.77(12) . 2_856
O14 Tb2 O12 133.43(13) 2_766 2_856
O3 Tb2 O12 80.43(12) 2_766 2_856
O3W Tb2 O12 134.43(13) . 2_856
O9 Tb2 O12 77.57(11) . 2_856
O10 Tb2 O12 74.14(11) . 2_856
O7 Tb2 O12 135.81(11) . 2_856
O13 Tb2 O12 52.64(11) 2_856 2_856
O14 Tb2 C17 107.21(15) 2_766 2_856
O3 Tb2 C17 78.09(13) 2_766 2_856
O3W Tb2 C17 148.75(13) . 2_856
O9 Tb2 C17 74.22(12) . 2_856
O10 Tb2 C17 98.19(13) . 2_856
O7 Tb2 C17 141.81(12) . 2_856
O13 Tb2 C17 26.43(13) 2_856 2_856
O12 Tb2 C17 26.22(13) 2_856 2_856
C1 O1 Tb1 94.5(4) . .
C1 O2 Tb1 89.5(3) . .
C2 O3 Tb2 161.9(4) . 2_766
C2 O4 Tb1 127.2(3) . 2_666
C14 O6 Tb1 120.5(3) . .
C14 O7 Tb2 118.5(3) . .
C15 O8 Tb1 119.1(3) . .
C15 O9 Tb2 119.5(3) . .
C16 O10 Tb2 110.8(3) . .
C16 O11 Tb1 156.3(4) . 1_655
C17 O12 Tb2 91.8(3) . 2_856
C17 O13 Tb2 95.1(3) . 2_856
C28 O14 Tb2 147.6(4) . 2_766
O1 C1 O2 122.3(5) . .
O1 C1 C4 117.6(5) . .
O2 C1 C4 119.9(5) . .
O1 C1 Tb1 58.8(3) . .
O2 C1 Tb1 63.7(3) . .
C4 C1 Tb1 171.3(4) . .
O4 C2 O3 125.7(5) . .
O4 C2 C3 119.2(4) . .
O3 C2 C3 114.9(5) . .
C8 C3 C4 117.9(5) . .
C8 C3 C2 119.5(5) . .
C4 C3 C2 122.4(5) . .
C5 C4 C3 119.5(5) . .
C5 C4 C1 116.9(5) . .
C3 C4 C1 123.2(5) . .
C4 C5 C6 122.1(6) . .
C7 C6 C5 117.8(7) . .
C6 C7 C8 119.8(7) . .
C3 C8 C7 122.9(6) . .
C3 C8 N1 119.4(5) . .
C7 C8 N1 117.6(6) . .
C10 C9 C13 121.5(6) . .
N1 C10 C9 121.9(6) . .
C12 C11 N1 122.3(6) . .
C11 C12 C13 121.3(6) . .
O5 C13 C9 122.4(6) . .
O5 C13 C12 123.3(6) . .
C9 C13 C12 114.2(6) . .
O7 C14 O6 126.8(5) . .
O7 C14 C15 118.1(4) . .
O6 C14 C15 115.0(4) . .
O8 C15 O9 126.2(5) . .
O8 C15 C14 117.7(4) . .
O9 C15 C14 116.2(4) . .
O10 C16 O11 122.7(5) . .
O10 C16 C18 118.8(4) . .
O11 C16 C18 118.2(5) . .
O12 C17 O13 120.4(5) . .
O12 C17 C19 120.8(4) . .
O13 C17 C19 118.6(5) . .
O12 C17 Tb2 62.0(3) . 2_856
O13 C17 Tb2 58.5(3) . 2_856
C19 C17 Tb2 173.5(3) . 2_856
C23 C18 C19 117.7(5) . .
C23 C18 C16 118.4(4) . .
C19 C18 C16 123.9(4) . .
C20 C19 C18 119.4(5) . .
C20 C19 C17 117.5(4) . .
C18 C19 C17 122.5(5) . .
C21 C20 C19 121.9(5) . .
C20 C21 C22 118.1(5) . .
C23 C22 C21 120.9(5) . .
C22 C23 C18 121.7(5) . .
C22 C23 N2 116.9(5) . .
C18 C23 N2 121.3(5) . .
C25 C24 C28 120.7(5) . .
N2 C25 C24 121.9(5) . .
C27 C26 N2 121.8(5) . .
C26 C27 C28 121.4(5) . .
O14 C28 C27 123.3(5) . .
O14 C28 C24 121.4(5) . .
C27 C28 C24 115.3(5) . .
C10 N1 C11 118.6(5) . .
C10 N1 C8 121.3(5) . .
C11 N1 C8 120.1(5) . .
C25 N2 C26 118.8(4) . .
C25 N2 C23 118.7(4) . .
C26 N2 C23 122.1(4) . .

loop_
_geom_bond_atom_site_label_1
_geom_bond_atom_site_label_2
_geom_bond_distance
_geom_bond_site_symmetry_2
Tb1 O2W 2.329(4) .
Tb1 O11 2.353(3) 1_455
Tb1 O6 2.366(3) .
Tb1 O4 2.371(4) 2_666
Tb1 O1W 2.390(4) .
Tb1 O8 2.393(3) .
Tb1 O1 2.407(4) .
Tb1 O2 2.513(3) .
Tb1 C1 2.804(6) .
Tb2 O14 2.304(4) 2_766
Tb2 O3 2.343(3) 2_766
Tb2 O3W 2.387(4) .
Tb2 O9 2.389(3) .
Tb2 O10 2.409(4) .
Tb2 O7 2.423(3) .
Tb2 O13 2.441(4) 2_856
Tb2 O12 2.519(3) 2_856
Tb2 C17 2.852(5) 2_856
O1 C1 1.261(6) .
O2 C1 1.266(7) .
O3 C2 1.264(6) .
O3 Tb2 2.343(3) 2_766
O4 C2 1.241(7) .
O4 Tb1 2.371(4) 2_666
O5 C13 1.268(7) .
O6 C14 1.267(6) .
O7 C14 1.232(6) .
O8 C15 1.237(6) .
O9 C15 1.267(6) .
O10 C16 1.234(6) .
O11 C16 1.258(6) .
O11 Tb1 2.353(3) 1_655
O12 C17 1.261(6) .
O12 Tb2 2.519(3) 2_856
O13 C17 1.275(6) .
O13 Tb2 2.441(4) 2_856
O14 C28 1.283(6) .
O14 Tb2 2.304(4) 2_766
C1 C4 1.503(8) .
C2 C3 1.512(7) .
C3 C8 1.378(8) .
C3 C4 1.406(7) .
C4 C5 1.387(8) .
C5 C6 1.404(9) .
C6 C7 1.391(9) .
C7 C8 1.386(9) .
C8 N1 1.447(7) .
C9 C10 1.366(8) .
C9 C13 1.414(9) .
C10 N1 1.326(7) .
C11 C12 1.340(8) .
C11 N1 1.365(8) .
C12 C13 1.420(8) .
C14 C15 1.537(8) .
C16 C18 1.513(7) .
C17 C19 1.504(7) .
C17 Tb2 2.852(5) 2_856
C18 C23 1.400(7) .
C18 C19 1.409(7) .
C19 C20 1.389(7) .
C20 C21 1.388(7) .
C21 C22 1.387(8) .
C22 C23 1.366(8) .
C23 N2 1.462(6) .
C24 C25 1.365(7) .
C24 C28 1.427(7) .
C25 N2 1.357(6) .
C26 C27 1.359(7) .
C26 N2 1.360(6) .
C27 C28 1.411(7) .

loop_
_geom_torsion_atom_site_label_1
_geom_torsion_atom_site_label_2
_geom_torsion_atom_site_label_3
_geom_torsion_atom_site_label_4
_geom_torsion
_geom_torsion_site_symmetry_1
O2W Tb1 O1 C1 -168.2(3) .
O11 Tb1 O1 C1 -75.4(3) 1_455
O6 Tb1 O1 C1 83.0(3) .
O4 Tb1 O1 C1 21.9(4) 2_666
O1W Tb1 O1 C1 -129.2(3) .
O8 Tb1 O1 C1 133.0(3) .
O2 Tb1 O1 C1 2.5(3) .
O2W Tb1 O2 C1 7.9(4) .
O11 Tb1 O2 C1 90.7(3) 1_455
O6 Tb1 O2 C1 -87.2(3) .
O4 Tb1 O2 C1 -168.0(3) 2_666
O1W Tb1 O2 C1 127.6(3) .
O8 Tb1 O2 C1 -105.4(3) .
O1 Tb1 O2 C1 -2.4(3) .
O2W Tb1 O6 C14 75.2(4) .
O11 Tb1 O6 C14 -168.9(4) 1_455
O4 Tb1 O6 C14 -80.9(4) 2_666
O1W Tb1 O6 C14 -12.9(5) .
O8 Tb1 O6 C14 3.1(4) .
O1 Tb1 O6 C14 140.2(4) .
O2 Tb1 O6 C14 -164.5(4) .
C1 Tb1 O6 C14 167.6(4) .
O14 Tb2 O7 C14 98.8(4) 2_766
O3 Tb2 O7 C14 172.7(4) 2_766
O3W Tb2 O7 C14 -171.7(4) .
O9 Tb2 O7 C14 1.7(4) .
O10 Tb2 O7 C14 -78.1(4) .
O13 Tb2 O7 C14 37.4(4) 2_856
O12 Tb2 O7 C14 -39.0(5) 2_856
C17 Tb2 O7 C14 0.3(5) 2_856
O2W Tb1 O8 C15 -111.9(4) .
O11 Tb1 O8 C15 170.7(4) 1_455
O6 Tb1 O8 C15 -3.4(4) .
O4 Tb1 O8 C15 78.5(4) 2_666
O1W Tb1 O8 C15 164.2(4) .
O1 Tb1 O8 C15 -57.2(4) .
O2 Tb1 O8 C15 15.6(5) .
C1 Tb1 O8 C15 -26.8(5) .
O14 Tb2 O9 C15 -73.8(4) 2_766
O3 Tb2 O9 C15 -168.3(4) 2_766
O3W Tb2 O9 C15 8.2(5) .
O10 Tb2 O9 C15 74.8(4) .
O7 Tb2 O9 C15 -0.6(4) .
O13 Tb2 O9 C15 -154.0(4) 2_856
O12 Tb2 O9 C15 151.6(4) 2_856
C17 Tb2 O9 C15 178.5(4) 2_856
O14 Tb2 O10 C16 -130.2(3) 2_766
O3 Tb2 O10 C16 12.0(4) 2_766
O3W Tb2 O10 C16 -56.1(3) .
O9 Tb2 O10 C16 163.6(4) .
O7 Tb2 O10 C16 -125.0(4) .
O13 Tb2 O10 C16 106.1(3) 2_856
O12 Tb2 O10 C16 82.2(3) 2_856
C17 Tb2 O10 C16 92.8(3) 2_856
Tb1 O1 C1 O2 -4.6(6) .
Tb1 O1 C1 C4 170.9(4) .
Tb1 O2 C1 O1 4.4(5) .
Tb1 O2 C1 C4 -171.0(4) .
O2W Tb1 C1 O1 11.1(3) .
O11 Tb1 C1 O1 100.8(3) 1_455
O6 Tb1 C1 O1 -90.3(3) .
O4 Tb1 C1 O1 -163.3(3) 2_666
O1W Tb1 C1 O1 90.5(4) .
O8 Tb1 C1 O1 -67.9(4) .
O2 Tb1 C1 O1 -175.6(5) .
O2W Tb1 C1 O2 -173.3(3) .
O11 Tb1 C1 O2 -83.6(3) 1_455
O6 Tb1 C1 O2 85.4(3) .
O4 Tb1 C1 O2 12.4(3) 2_666
O1W Tb1 C1 O2 -93.8(4) .
O8 Tb1 C1 O2 107.7(3) .
O1 Tb1 C1 O2 175.6(5) .
Tb1 O4 C2 O3 4.9(8) 2_666
Tb1 O4 C2 C3 179.6(3) 2_666
Tb2 O3 C2 O4 -73.4(14) 2_766
Tb2 O3 C2 C3 111.7(12) 2_766
O4 C2 C3 C8 -82.6(7) .
O3 C2 C3 C8 92.6(6) .
O4 C2 C3 C4 102.2(6) .
O3 C2 C3 C4 -82.6(7) .
C8 C3 C4 C5 -2.9(8) .
C2 C3 C4 C5 172.4(5) .
C8 C3 C4 C1 170.1(5) .
C2 C3 C4 C1 -14.7(8) .
O1 C1 C4 C5 -11.9(8) .
O2 C1 C4 C5 163.7(5) .
O1 C1 C4 C3 174.9(5) .
O2 C1 C4 C3 -9.4(8) .
C3 C4 C5 C6 1.9(10) .
C1 C4 C5 C6 -171.5(6) .
C4 C5 C6 C7 0.1(11) .
C5 C6 C7 C8 -1.1(11) .
C4 C3 C8 C7 1.9(9) .
C2 C3 C8 C7 -173.5(6) .
C4 C3 C8 N1 -174.2(5) .
C2 C3 C8 N1 10.4(8) .
C6 C7 C8 C3 0.1(11) .
C6 C7 C8 N1 176.3(6) .
C13 C9 C10 N1 -2.0(11) .
N1 C11 C12 C13 0.6(10) .
C10 C9 C13 O5 -177.3(6) .
C10 C9 C13 C12 2.9(10) .
C11 C12 C13 O5 178.0(6) .
C11 C12 C13 C9 -2.2(9) .
Tb2 O7 C14 O6 -178.9(4) .
Tb2 O7 C14 C15 -2.5(6) .
Tb1 O6 C14 O7 173.9(4) .
Tb1 O6 C14 C15 -2.6(6) .
Tb1 O8 C15 O9 -175.8(4) .
Tb1 O8 C15 C14 3.4(6) .
Tb2 O9 C15 O8 178.9(4) .
Tb2 O9 C15 C14 -0.3(6) .
O7 C14 C15 O8 -177.4(5) .
O6 C14 C15 O8 -0.6(8) .
O7 C14 C15 O9 1.9(8) .
O6 C14 C15 O9 178.7(5) .
Tb2 O10 C16 O11 -5.5(6) .
Tb2 O10 C16 C18 169.1(3) .
Tb1 O11 C16 O10 -155.0(6) 1_655
Tb1 O11 C16 C18 30.4(11) 1_655
Tb2 O12 C17 O13 2.6(5) 2_856
Tb2 O12 C17 C19 -173.3(4) 2_856
Tb2 O13 C17 O12 -2.7(5) 2_856
Tb2 O13 C17 C19 173.3(4) 2_856
O10 C16 C18 C23 -68.8(7) .
O11 C16 C18 C23 106.0(6) .
O10 C16 C18 C19 111.0(6) .
O11 C16 C18 C19 -74.2(7) .
C23 C18 C19 C20 -4.9(7) .
C16 C18 C19 C20 175.3(5) .
C23 C18 C19 C17 166.4(5) .
C16 C18 C19 C17 -13.4(8) .
O12 C17 C19 C20 166.7(5) .
O13 C17 C19 C20 -9.3(7) .
O12 C17 C19 C18 -4.8(7) .
O13 C17 C19 C18 179.2(4) .
C18 C19 C20 C21 1.7(9) .
C17 C19 C20 C21 -170.0(5) .
C19 C20 C21 C22 1.3(9) .
C20 C21 C22 C23 -1.0(9) .
C21 C22 C23 C18 -2.4(9) .
C21 C22 C23 N2 174.9(5) .
C19 C18 C23 C22 5.3(8) .
C16 C18 C23 C22 -174.9(5) .
C19 C18 C23 N2 -171.9(4) .
C16 C18 C23 N2 7.9(7) .
C28 C24 C25 N2 0.1(9) .
N2 C26 C27 C28 1.2(9) .
Tb2 O14 C28 C27 66.8(10) 2_766
Tb2 O14 C28 C24 -112.4(7) 2_766
C26 C27 C28 O14 177.4(6) .
C26 C27 C28 C24 -3.4(9) .
C25 C24 C28 O14 -178.0(6) .
C25 C24 C28 C27 2.7(9) .
C9 C10 N1 C11 0.2(10) .
C9 C10 N1 C8 -179.5(6) .
C12 C11 N1 C10 0.5(9) .
C12 C11 N1 C8 -179.7(6) .
C3 C8 N1 C10 -88.8(8) .
C7 C8 N1 C10 94.8(7) .
C3 C8 N1 C11 91.4(7) .
C7 C8 N1 C11 -85.0(8) .
C24 C25 N2 C26 -2.4(9) .
C24 C25 N2 C23 169.6(5) .
C27 C26 N2 C25 1.8(8) .
C27 C26 N2 C23 -169.9(5) .
C22 C23 N2 C25 -65.4(7) .
C18 C23 N2 C25 112.0(6) .
C22 C23 N2 C26 106.4(6) .
C18 C23 N2 C26 -76.3(7) .
